data_4060386
loop_
_publ_author_name
'Britovsek, George J. P.'
'Ugolotti, Juri'
'White, Andrew J. P.'

_publ_section_title
;
 From B(C6F5)3 to B(OC6F5)3: Synthesis of (C6F5)2BOC6F5 and C6F5B(OC6F5)2
 and Their Relative Lewis Acidity
;
_journal_coden_ASTM ORGND7
_journal_issue 7
_journal_name_full Organometallics
_journal_page_first 1685
_journal_page_last 1691
_journal_paper_doi 10.1021/om049091p
_journal_volume 24
_journal_year 2005
_chemical_formula_sum 'C18 B F15 O2'
_chemical_formula_weight 543.99
_space_group_IT_number 2
_symmetry_cell_setting triclinic
_symmetry_space_group_name_Hall '-P 1'
_symmetry_space_group_name_H-M 'P -1'
_cell_angle_alpha 83.699(15)
_cell_angle_beta 84.364(18)
_cell_angle_gamma 79.853(11)
_cell_formula_units_Z 2
_cell_length_a 6.0687(13)
_cell_length_b 10.5527(19)
_cell_length_c 14.722(3)
_cell_measurement_temperature 203(2)
_cell_volume 919.5(3)
_diffrn_ambient_temperature 203(2)
_exptl_crystal_density_diffrn 1.965
_cod_depositor_comments
;
The following automatic conversions were performed:
'_symmetry_cell_setting' value 'Triclinic' changed to 'triclinic'
according to '/home/saulius/struct/CIF-dictionaries/cif_core.dic'
dictionary named 'cif_core.dic' version 2.4.1 from 2010-06-29.

Automatic conversion script
Id: cif_fix_enum 1527 2010-12-29 10:47:43Z saulius 

 Updated bibliographic information.

 Antanas Vaitkus,
 2019-10-02
;
_cod_database_code 4060386

loop_
_symmetry_equiv_pos_as_xyz
'x, y, z'
'-x, -y, -z'

loop_
_atom_site_label
_atom_site_type_symbol
_atom_site_fract_x
_atom_site_fract_y
_atom_site_fract_z
_atom_site_U_iso_or_equiv
_atom_site_adp_type
_atom_site_occupancy
_atom_site_symmetry_multiplicity
_atom_site_calc_flag
_atom_site_refinement_flags
_atom_site_disorder_assembly
_atom_site_disorder_group
B B 0.4283(6) 0.5646(3) 0.7131(2) 0.0334(8) Uani 1 1 d . . .
O1 O 0.4392(4) 0.55987(18) 0.80596(13) 0.0376(5) Uani 1 1 d . . .
O2 O 0.3537(4) 0.68257(19) 0.66830(13) 0.0409(6) Uani 1 1 d . . .
C1 C 0.4967(5) 0.4486(3) 0.86298(18) 0.0304(7) Uani 1 1 d . . .
C2 C 0.3715(5) 0.3502(3) 0.87407(19) 0.0316(7) Uani 1 1 d . . .
F2 F 0.1916(3) 0.35929(17) 0.82552(12) 0.0456(5) Uani 1 1 d . . .
C3 C 0.4277(5) 0.2411(3) 0.9343(2) 0.0346(7) Uani 1 1 d . . .
F3 F 0.3063(3) 0.14604(17) 0.94339(14) 0.0533(5) Uani 1 1 d . . .
C4 C 0.6098(5) 0.2324(3) 0.9853(2) 0.0361(7) Uani 1 1 d . . .
F4 F 0.6683(4) 0.12726(18) 1.04270(13) 0.0547(5) Uani 1 1 d . . .
C5 C 0.7327(5) 0.3317(3) 0.97641(19) 0.0346(7) Uani 1 1 d . . .
F5 F 0.9094(3) 0.3228(2) 1.02653(13) 0.0542(5) Uani 1 1 d . . .
C6 C 0.6760(5) 0.4387(3) 0.91581(19) 0.0334(7) Uani 1 1 d . . .
F6 F 0.7955(3) 0.53469(18) 0.90892(13) 0.0500(5) Uani 1 1 d . . .
C7 C 0.2574(5) 0.7892(3) 0.71345(19) 0.0356(7) Uani 1 1 d . . .
C8 C 0.0453(6) 0.7953(3) 0.7589(2) 0.0411(8) Uani 1 1 d . . .
F8 F -0.0598(4) 0.6931(2) 0.76281(14) 0.0621(6) Uani 1 1 d . . .
C9 C -0.0577(5) 0.9048(3) 0.7997(2) 0.0414(8) Uani 1 1 d . . .
F9 F -0.2624(3) 0.9086(2) 0.84437(14) 0.0639(6) Uani 1 1 d . . .
C10 C 0.0496(6) 1.0102(3) 0.7933(2) 0.0398(8) Uani 1 1 d . . .
F10 F -0.0540(4) 1.11767(19) 0.83075(14) 0.0613(6) Uani 1 1 d . . .
C11 C 0.2601(6) 1.0052(3) 0.7482(2) 0.0392(7) Uani 1 1 d . . .
F11 F 0.3638(4) 1.10838(18) 0.74174(14) 0.0581(6) Uani 1 1 d . . .
C12 C 0.3620(5) 0.8952(3) 0.7092(2) 0.0359(7) Uani 1 1 d . . .
F12 F 0.5674(3) 0.89271(19) 0.66525(13) 0.0510(5) Uani 1 1 d . . .
C13 C 0.4960(5) 0.4480(3) 0.65365(19) 0.0315(7) Uani 1 1 d . . .
C14 C 0.3522(5) 0.4220(3) 0.5916(2) 0.0381(7) Uani 1 1 d . . .
F14 F 0.1564(3) 0.5015(2) 0.58123(14) 0.0557(6) Uani 1 1 d . . .
C15 C 0.4022(6) 0.3171(3) 0.5410(2) 0.0447(8) Uani 1 1 d . . .
F15 F 0.2579(4) 0.2975(2) 0.48257(14) 0.0652(6) Uani 1 1 d . . .
C16 C 0.6026(6) 0.2329(3) 0.5499(2) 0.0452(9) Uani 1 1 d . . .
F16 F 0.6525(5) 0.13030(19) 0.50198(14) 0.0698(7) Uani 1 1 d . . .
C17 C 0.7500(6) 0.2562(3) 0.6086(2) 0.0456(9) Uani 1 1 d . . .
F17 F 0.9463(4) 0.1751(2) 0.61692(14) 0.0711(7) Uani 1 1 d . . .
C18 C 0.6956(5) 0.3602(3) 0.65954(19) 0.0370(7) Uani 1 1 d . . .
F18 F 0.8457(3) 0.3804(2) 0.71588(12) 0.0539(5) Uani 1 1 d . . .

loop_
_atom_site_aniso_label
_atom_site_aniso_U_11
_atom_site_aniso_U_22
_atom_site_aniso_U_33
_atom_site_aniso_U_23
_atom_site_aniso_U_13
_atom_site_aniso_U_12
B 0.0342(19) 0.0327(18) 0.0325(17) 0.0022(14) -0.0039(15) -0.0062(15)
O1 0.0515(14) 0.0276(11) 0.0322(11) 0.0026(9) -0.0099(10) -0.0020(10)
O2 0.0580(15) 0.0294(11) 0.0313(11) 0.0027(9) -0.0062(10) 0.0019(10)
C1 0.0391(17) 0.0248(14) 0.0259(14) -0.0018(11) -0.0057(13) -0.0006(13)
C2 0.0320(16) 0.0326(16) 0.0307(14) -0.0031(12) -0.0090(13) -0.0032(13)
F2 0.0439(11) 0.0498(11) 0.0461(11) 0.0001(9) -0.0200(9) -0.0097(9)
C3 0.0412(18) 0.0306(15) 0.0335(16) -0.0020(13) -0.0011(14) -0.0119(14)
F3 0.0651(13) 0.0420(11) 0.0577(12) 0.0089(9) -0.0149(10) -0.0250(10)
C4 0.0450(19) 0.0324(16) 0.0275(14) 0.0040(12) -0.0051(14) 0.0001(14)
F4 0.0640(13) 0.0426(11) 0.0532(12) 0.0202(9) -0.0188(10) -0.0042(10)
C5 0.0346(17) 0.0421(17) 0.0273(15) -0.0028(13) -0.0073(13) -0.0048(14)
F5 0.0451(12) 0.0701(13) 0.0498(11) 0.0074(10) -0.0220(10) -0.0142(10)
C6 0.0382(18) 0.0325(15) 0.0315(15) -0.0053(12) -0.0017(13) -0.0104(14)
F6 0.0581(13) 0.0476(11) 0.0503(11) 0.0032(9) -0.0110(10) -0.0267(10)
C7 0.0437(19) 0.0322(16) 0.0279(15) 0.0060(12) -0.0082(14) -0.0007(14)
C8 0.049(2) 0.0378(18) 0.0374(17) 0.0084(14) -0.0068(16) -0.0137(16)
F8 0.0711(15) 0.0546(13) 0.0637(14) 0.0059(10) 0.0002(12) -0.0293(11)
C9 0.0354(18) 0.052(2) 0.0318(16) 0.0032(14) -0.0007(14) 0.0017(16)
F9 0.0420(12) 0.0933(17) 0.0538(12) -0.0076(12) 0.0067(10) -0.0100(12)
C10 0.047(2) 0.0346(17) 0.0342(16) -0.0033(14) -0.0093(15) 0.0055(15)
F10 0.0640(14) 0.0550(13) 0.0599(13) -0.0215(10) -0.0057(11) 0.0141(11)
C11 0.051(2) 0.0352(17) 0.0321(15) 0.0023(13) -0.0089(15) -0.0094(15)
F11 0.0743(15) 0.0450(11) 0.0599(13) -0.0080(10) -0.0025(11) -0.0230(11)
C12 0.0361(17) 0.0400(17) 0.0295(15) 0.0009(13) -0.0044(13) -0.0022(14)
F12 0.0451(12) 0.0609(12) 0.0473(11) -0.0073(9) 0.0017(9) -0.0110(10)
C13 0.0383(17) 0.0286(15) 0.0251(14) 0.0052(11) -0.0044(13) -0.0031(13)
C14 0.0402(19) 0.0378(17) 0.0337(16) 0.0025(14) -0.0055(14) -0.0021(15)
F14 0.0409(12) 0.0672(13) 0.0563(12) -0.0086(10) -0.0176(10) 0.0079(10)
C15 0.056(2) 0.0481(19) 0.0314(16) 0.0033(15) -0.0063(15) -0.0146(18)
F15 0.0728(16) 0.0788(15) 0.0527(12) -0.0164(11) -0.0175(12) -0.0235(13)
C16 0.071(3) 0.0327(17) 0.0296(16) -0.0026(13) 0.0006(16) -0.0064(17)
F16 0.119(2) 0.0404(11) 0.0455(12) -0.0106(9) -0.0101(13) 0.0046(12)
C17 0.053(2) 0.0413(18) 0.0330(17) 0.0044(14) -0.0034(16) 0.0121(17)
F17 0.0773(16) 0.0693(15) 0.0499(12) -0.0039(11) -0.0096(11) 0.0356(13)
C18 0.0421(19) 0.0398(17) 0.0269(14) 0.0063(13) -0.0076(14) -0.0037(15)
F18 0.0430(12) 0.0704(14) 0.0470(11) -0.0056(10) -0.0171(9) 0.0020(10)

loop_
_geom_bond_atom_site_label_1
_geom_bond_atom_site_label_2
_geom_bond_distance
_geom_bond_site_symmetry_2
_geom_bond_publ_flag
B O2 1.367(4) . ?
B O1 1.371(4) . ?
B C13 1.561(4) . ?
O1 C1 1.379(3) . ?
O2 C7 1.381(4) . ?
C1 C2 1.378(4) . ?
C1 C6 1.382(4) . ?
C2 F2 1.346(3) . ?
C2 C3 1.387(4) . ?
C3 F3 1.333(3) . ?
C3 C4 1.380(4) . ?
C4 F4 1.336(3) . ?
C4 C5 1.378(4) . ?
C5 F5 1.344(3) . ?
C5 C6 1.375(4) . ?
C6 F6 1.336(3) . ?
C7 C12 1.373(4) . ?
C7 C8 1.385(4) . ?
C8 F8 1.340(4) . ?
C8 C9 1.383(5) . ?
C9 F9 1.344(4) . ?
C9 C10 1.375(5) . ?
C10 F10 1.343(3) . ?
C10 C11 1.376(5) . ?
C11 F11 1.341(4) . ?
C11 C12 1.373(4) . ?
C12 F12 1.344(4) . ?
C13 C18 1.393(4) . ?
C13 C14 1.402(4) . ?
C14 F14 1.340(3) . ?
C14 C15 1.376(4) . ?
C15 F15 1.342(4) . ?
C15 C16 1.382(5) . ?
C16 F16 1.331(4) . ?
C16 C17 1.372(5) . ?
C17 F17 1.346(4) . ?
C17 C18 1.372(4) . ?
C18 F18 1.348(3) . ?

loop_
_cod_related_entry_id
_cod_related_entry_database
_cod_related_entry_code
1 ChemSpider 21153181
